data_7701486
loop_
_publ_author_name
'Mielcarek, Agnieszka'
'Bie\'nko, Alina'
'Saramak, Paulina'
'Jezierska, Julia'
'Do\/l\;ega, Anna'

_publ_section_title
;
 Cu/Zn heterometallic complex with solvent-binding cavity, catalytic
 activity for oxidation of 1-phenylethanol and unusual magnetic properties
;
_journal_name_full 'Dalton Transactions'
_journal_paper_doi 10.1039/C9DT03304A
_journal_year 2019
_chemical_formula_sum 'C26 H22 Cu N4 O4'
_chemical_formula_weight 518.01
_space_group_IT_number 2
_space_group_name_Hall '-P 1'
_space_group_name_H-M_alt 'P -1'
_symmetry_cell_setting triclinic
_symmetry_Int_Tables_number 2
_symmetry_space_group_name_Hall '-P 1'
_symmetry_space_group_name_H-M 'P -1'
_atom_sites_solution_hydrogens geom
_audit_creation_date 2019-08-09T13:37:05-00:00
_audit_creation_method 'WinGX routine CIF_UPDATE'
_audit_update_record
;
2019-08-09 deposited with the CCDC.	2019-11-04 downloaded from the CCDC.
;
_cell_angle_alpha 73.227(5)
_cell_angle_beta 80.921(5)
_cell_angle_gamma 74.794(6)
_cell_formula_units_Z 2
_cell_length_a 7.1880(5)
_cell_length_b 11.6234(9)
_cell_length_c 14.5327(10)
_cell_measurement_reflns_used 10540
_cell_measurement_temperature 120(2)
_cell_measurement_theta_max 29.48
_cell_measurement_theta_min 1.88
_cell_volume 1117.40(15)
_computing_cell_refinement
;
        X-Area Recipe 1.33.0.0 (STOE, 2015)
;
_computing_data_collection
;
        X-Area WinXpose 2.0.22.0 (STOE, 2016)
;
_computing_data_reduction
;
        X-Area Integrate 1.72.0.0 (STOE, 2018)
        X-Area X-Red32 1.63.4.0 (STOE, 2017)
;
_computing_publication_material
;
STOE & Cie GmbH, X-Area, software package for collecting single-crystal or
multi-domain crystal data on STOE area-detector diffractometers, for image
processing, for the correction and scaling of reflection intensities and
        for outlier rejection, version 1.81, Darmstadt 2018
;
_computing_structure_refinement 'SHELXL-2014/7 (Sheldrick, 2014)'
_diffrn_ambient_temperature 120(2)
_diffrn_detector 'image plate (34 cm diameter)'
_diffrn_detector_area_resol_mean 6.67
_diffrn_detector_type 'STOE Imaging Plate'
_diffrn_measured_fraction_theta_full 1
_diffrn_measured_fraction_theta_max 1
_diffrn_measurement_device '2-circle diffractometer'
_diffrn_measurement_device_type 'STOE IPDS 2T'
_diffrn_measurement_method 'rotation method, \w scans'
_diffrn_radiation_monochromator 'parabolic x-ray mirror'
_diffrn_radiation_probe x-ray
_diffrn_radiation_type MoK\a
_diffrn_radiation_wavelength 0.71073
_diffrn_reflns_av_R_equivalents 0.0793
_diffrn_reflns_av_unetI/netI 0.0687
_diffrn_reflns_Laue_measured_fraction_full 1
_diffrn_reflns_Laue_measured_fraction_max 1
_diffrn_reflns_limit_h_max 8
_diffrn_reflns_limit_h_min -8
_diffrn_reflns_limit_k_max 13
_diffrn_reflns_limit_k_min -14
_diffrn_reflns_limit_l_max 17
_diffrn_reflns_limit_l_min -17
_diffrn_reflns_number 11777
_diffrn_reflns_point_group_measured_fraction_full 1
_diffrn_reflns_point_group_measured_fraction_max 1
_diffrn_reflns_theta_full 25.242
_diffrn_reflns_theta_max 25.997
_diffrn_reflns_theta_min 1.88
_diffrn_source 'GeniX Mo, 0.05 x 0.05 mm2 microfocus'
_exptl_absorpt_coefficient_mu 1.02
_exptl_absorpt_correction_T_max 0.9549
_exptl_absorpt_correction_T_min 0.8971
_exptl_absorpt_correction_type integration
_exptl_absorpt_process_details
;
STOE X-Red32, absorption correction by Gaussian integration, analogous to
P. Coppens, "The Evaluation of Absorption and Extinction in Single-Crystal
        Structure Analysis", published in
        F. R. Ahmed (Editor), "Crystallographic Computing",
        Munksgaard, Copenhagen (1970), 255 - 270
;
_exptl_crystal_colour brown
_exptl_crystal_density_diffrn 1.54
_exptl_crystal_density_method 'not measured'
_exptl_crystal_description prism
_exptl_crystal_F_000 534
_exptl_crystal_size_max 0.102
_exptl_crystal_size_mid 0.083
_exptl_crystal_size_min 0.063
_refine_diff_density_max 2.156
_refine_diff_density_min -1.181
_refine_diff_density_rms 0.196
_refine_ls_extinction_method none
_refine_ls_goodness_of_fit_ref 1.037
_refine_ls_hydrogen_treatment constr
_refine_ls_matrix_type full
_refine_ls_number_parameters 334
_refine_ls_number_reflns 4389
_refine_ls_number_restraints 0
_refine_ls_restrained_S_all 1.037
_refine_ls_R_factor_all 0.1014
_refine_ls_R_factor_gt 0.0767
_refine_ls_shift/su_max 0
_refine_ls_shift/su_mean 0
_refine_ls_structure_factor_coef Fsqd
_refine_ls_weighting_details 'w=1/[\s^2^(Fo^2^)+(0.1670P)^2^] where P=(Fo^2^+2Fc^2^)/3'
_refine_ls_weighting_scheme calc
_refine_ls_wR_factor_gt 0.2075
_refine_ls_wR_factor_ref 0.2278
_reflns_Friedel_coverage 0
_reflns_number_gt 3261
_reflns_number_total 4389
_reflns_threshold_expression 'I > 2\s(I)'
_cod_data_source_file c9dt03304a2.cif
_cod_data_source_block am1_2019
_cod_database_code 7701486

loop_
_symmetry_equiv_pos_as_xyz
'x, y, z'
'-x, -y, -z'

loop_
_atom_site_label
_atom_site_type_symbol
_atom_site_fract_x
_atom_site_fract_y
_atom_site_fract_z
_atom_site_U_iso_or_equiv
_atom_site_adp_type
_atom_site_occupancy
_atom_site_site_symmetry_order
_atom_site_calc_flag
_atom_site_refinement_flags_posn
_atom_site_refinement_flags_adp
Cu1 Cu 0.38138(9) 0.48637(5) 0.24003(4) 0.0300(3) Uani 1 1 d . .
O1 O 0.4792(5) 0.3711(3) 0.3528(2) 0.0318(8) Uani 1 1 d . .
O3 O 0.2696(5) 0.5924(3) 0.1276(2) 0.0308(8) Uani 1 1 d . .
O2 O 0.5775(6) 0.1587(3) 0.4753(3) 0.0404(9) Uani 1 1 d . .
N1 N 0.2865(6) 0.6237(4) 0.3214(3) 0.0293(9) Uani 1 1 d . .
N3 N 0.6578(6) 0.4791(4) 0.1695(3) 0.0282(9) Uani 1 1 d . .
N4 N 1.1413(6) 0.4010(4) 0.2593(3) 0.0288(9) Uani 1 1 d . .
N2 N 0.0420(7) 0.9557(4) 0.2563(4) 0.0399(11) Uani 1 1 d . .
C8 C 0.2495(7) 0.5915(5) 0.4143(4) 0.0318(11) Uani 1 1 d . .
H8 H 0.1906 0.6541 0.4445 0.038 Uiso 1 1 calc R U
C15 C 0.2250(7) 0.7418(5) -0.0214(4) 0.0301(11) Uani 1 1 d . .
C1 C 0.4076(7) 0.3664(5) 0.4422(4) 0.0292(10) Uani 1 1 d . .
C18 C 0.6218(7) 0.7067(5) -0.0665(4) 0.0315(11) Uani 1 1 d . .
H18 H 0.7547 0.6936 -0.0826 0.031(14) Uiso 1 1 calc R .
C9 C 0.2457(8) 0.7509(5) 0.2751(4) 0.0322(11) Uani 1 1 d . .
C22 C 0.8269(7) 0.4077(5) 0.2176(3) 0.0292(10) Uani 1 1 d . .
C16 C 0.2986(8) 0.8118(5) -0.1046(4) 0.0325(11) Uani 1 1 d . .
H16 H 0.2148 0.8715 -0.1463 0.028(14) Uiso 1 1 calc R .
C17 C 0.5001(8) 0.7946(5) -0.1282(4) 0.0338(11) Uani 1 1 d . .
H17 H 0.5495 0.8425 -0.185 0.07(2) Uiso 1 1 calc R .
C12 C 0.3368(8) 0.9214(5) 0.1546(4) 0.0357(12) Uani 1 1 d . .
H12 H 0.4213 0.9541 0.1045 0.046(18) Uiso 1 1 calc R .
C13 C 0.3759(8) 0.7964(5) 0.1994(4) 0.0352(12) Uani 1 1 d . .
H13 H 0.4864 0.7435 0.1797 0.048(18) Uiso 1 1 calc R .
C2 C 0.4567(8) 0.2512(5) 0.5127(4) 0.0343(12) Uani 1 1 d . .
C14 C 0.3477(7) 0.6526(4) 0.0465(3) 0.0292(11) Uani 1 1 d . .
C26 C 0.8385(7) 0.2868(5) 0.2721(3) 0.0289(10) Uani 1 1 d . .
H26 H 0.7381 0.2482 0.2763 0.009(10) Uiso 1 1 calc R .
C19 C 0.5498(7) 0.6354(4) 0.0212(4) 0.0289(10) Uani 1 1 d . .
C6 C 0.2917(7) 0.4672(5) 0.4749(4) 0.0320(11) Uani 1 1 d . .
C23 C 0.9823(7) 0.4606(4) 0.2139(3) 0.0284(10) Uani 1 1 d . .
H23 H 0.9745 0.5418 0.1777 0.007(10) Uiso 1 1 calc R .
C21 C 0.6913(7) 0.5465(5) 0.0826(4) 0.0303(11) Uani 1 1 d . .
H21 H 0.8199 0.5364 0.0573 0.047(18) Uiso 1 1 calc R .
C24 C 1.1493(7) 0.2838(5) 0.3125(4) 0.0313(11) Uani 1 1 d . .
H24 H 1.2584 0.2413 0.3453 0.030(14) Uiso 1 1 calc R .
C5 C 0.2268(8) 0.4513(5) 0.5753(4) 0.0363(12) Uani 1 1 d . .
H5 H 0.1541 0.5188 0.5971 0.034(15) Uiso 1 1 calc R .
C10 C 0.0814(8) 0.8347(5) 0.2988(4) 0.0352(12) Uani 1 1 d . .
H10 H -0.0075 0.8045 0.3477 0.033(15) Uiso 1 1 calc R .
C25 C 1.0026(7) 0.2246(5) 0.3202(4) 0.0328(11) Uani 1 1 d . .
H25 H 1.0135 0.1436 0.3574 0.035(15) Uiso 1 1 calc R .
C11 C 0.1704(8) 0.9968(5) 0.1854(4) 0.0386(12) Uani 1 1 d . .
H11 H 0.1463 1.0809 0.1552 0.047(18) Uiso 1 1 calc R .
C3 C 0.3875(8) 0.2376(5) 0.6082(4) 0.0383(12) Uani 1 1 d . .
H3 H 0.4184 0.1612 0.6526 0.034(15) Uiso 1 1 calc R .
C4 C 0.2700(8) 0.3398(5) 0.6382(4) 0.0388(13) Uani 1 1 d . .
H4 H 0.2214 0.3302 0.7025 0.046(17) Uiso 1 1 calc R .
C7 C 0.6620(10) 0.0480(5) 0.5430(5) 0.0506(16) Uani 1 1 d . .
H7A H 0.5617 0.0094 0.5804 0.06(2) Uiso 1 1 calc R .
H7B H 0.7325 0.0675 0.5852 0.087 Uiso 1 1 calc R U
H7C H 0.7486 -0.0074 0.509 0.087 Uiso 1 1 calc R U
O4 O 0.0257(5) 0.7512(3) -0.0042(3) 0.0341(8) Uani 1 1 d . .
C20 C -0.0666(8) 0.8179(5) 0.0651(4) 0.0385(12) Uani 1 1 d . .
H20A H -0.0561 0.9022 0.0409 0.058 Uiso 1 1 calc R U
H20B H -0.0052 0.7815 0.1242 0.058 Uiso 1 1 calc R U
H20C H -0.2007 0.815 0.0771 0.058 Uiso 1 1 calc R U

loop_
_atom_site_aniso_label
_atom_site_aniso_U_11
_atom_site_aniso_U_22
_atom_site_aniso_U_33
_atom_site_aniso_U_23
_atom_site_aniso_U_13
_atom_site_aniso_U_12
Cu1 0.0293(4) 0.0244(4) 0.0319(4) -0.0001(3) -0.0050(2) -0.0055(2)
O1 0.0342(19) 0.0252(18) 0.0330(18) -0.0026(15) -0.0070(15) -0.0050(15)
O3 0.0301(18) 0.0261(18) 0.0300(17) 0.0039(14) -0.0067(14) -0.0062(14)
O2 0.048(2) 0.026(2) 0.045(2) -0.0005(17) -0.0128(18) -0.0079(17)
N1 0.031(2) 0.023(2) 0.030(2) -0.0005(17) -0.0065(17) -0.0053(17)
N3 0.029(2) 0.020(2) 0.032(2) -0.0024(16) -0.0076(17) 0.0000(16)
N4 0.030(2) 0.026(2) 0.028(2) -0.0020(17) -0.0044(16) -0.0057(17)
N2 0.040(3) 0.025(2) 0.052(3) -0.006(2) -0.006(2) -0.0065(19)
C8 0.032(3) 0.028(3) 0.037(3) -0.011(2) -0.005(2) -0.006(2)
C15 0.032(3) 0.023(2) 0.035(3) -0.007(2) -0.003(2) -0.006(2)
C1 0.027(2) 0.028(3) 0.034(3) -0.003(2) -0.004(2) -0.014(2)
C18 0.027(2) 0.030(3) 0.037(3) -0.009(2) -0.005(2) -0.004(2)
C9 0.036(3) 0.024(3) 0.039(3) -0.008(2) -0.006(2) -0.010(2)
C22 0.031(2) 0.024(3) 0.028(2) -0.004(2) -0.0016(19) -0.003(2)
C16 0.038(3) 0.026(3) 0.030(2) 0.000(2) -0.009(2) -0.004(2)
C17 0.041(3) 0.027(3) 0.030(3) 0.000(2) -0.003(2) -0.010(2)
C12 0.044(3) 0.025(3) 0.035(3) 0.001(2) -0.008(2) -0.011(2)
C13 0.041(3) 0.029(3) 0.033(3) -0.004(2) -0.005(2) -0.006(2)
C2 0.032(3) 0.029(3) 0.039(3) 0.000(2) -0.012(2) -0.007(2)
C14 0.037(3) 0.019(2) 0.029(2) -0.0014(19) -0.006(2) -0.005(2)
C26 0.030(2) 0.025(3) 0.033(2) -0.008(2) -0.005(2) -0.006(2)
C19 0.031(3) 0.019(2) 0.033(2) -0.0027(19) -0.004(2) -0.0050(19)
C6 0.033(3) 0.030(3) 0.032(2) -0.003(2) -0.004(2) -0.011(2)
C23 0.030(2) 0.020(2) 0.032(2) -0.0029(19) -0.005(2) -0.0046(19)
C21 0.027(2) 0.029(3) 0.037(3) -0.011(2) -0.002(2) -0.008(2)
C24 0.030(3) 0.028(3) 0.033(2) -0.005(2) -0.006(2) -0.004(2)
C5 0.037(3) 0.037(3) 0.036(3) -0.011(2) -0.003(2) -0.010(2)
C10 0.032(3) 0.029(3) 0.044(3) -0.008(2) -0.004(2) -0.008(2)
C25 0.035(3) 0.023(2) 0.036(3) -0.002(2) -0.006(2) -0.003(2)
C11 0.043(3) 0.027(3) 0.047(3) -0.007(2) -0.010(2) -0.011(2)
C3 0.043(3) 0.036(3) 0.034(3) 0.005(2) -0.010(2) -0.017(2)
C4 0.040(3) 0.044(3) 0.036(3) -0.009(2) 0.000(2) -0.020(3)
C7 0.064(4) 0.025(3) 0.056(4) 0.002(3) -0.027(3) 0.000(3)
O4 0.0283(18) 0.032(2) 0.0368(19) -0.0012(16) -0.0060(15) -0.0048(15)
C20 0.034(3) 0.033(3) 0.041(3) -0.003(2) -0.005(2) -0.002(2)

loop_
_atom_type_symbol
_atom_type_description
_atom_type_scat_dispersion_real
_atom_type_scat_dispersion_imag
_atom_type_scat_source
C C 0.0033 0.0016 'International Tables Vol C Tables 4.2.6.8 and 6.1.1.4'
H H 0 0 'International Tables Vol C Tables 4.2.6.8 and 6.1.1.4'
Cu Cu 0.3201 1.2651 'International Tables Vol C Tables 4.2.6.8 and 6.1.1.4'
N N 0.0061 0.0033 'International Tables Vol C Tables 4.2.6.8 and 6.1.1.4'
O O 0.0106 0.006 'International Tables Vol C Tables 4.2.6.8 and 6.1.1.4'

loop_
_exptl_crystal_face_index_h
_exptl_crystal_face_index_k
_exptl_crystal_face_index_l
_exptl_crystal_face_perp_dist
-3 -2 1 0.022
-2 0 5 0.026
1 3 5 0.055
2 1 -2 0.041
0 -4 -3 0.056
1 0 3 0.066
0 2 1 0.046
-1 -1 -4 0.029

loop_
_geom_angle_atom_site_label_1
_geom_angle_atom_site_label_2
_geom_angle_atom_site_label_3
_geom_angle
_geom_angle_site_symmetry_1
_geom_angle_site_symmetry_3
O3 Cu1 O1 175.01(15) . .
O3 Cu1 N3 91.05(15) . .
O1 Cu1 N3 91.87(15) . .
O3 Cu1 N4 85.27(15) . 1_455
O1 Cu1 N4 89.91(15) . 1_455
N3 Cu1 N4 140.62(16) . 1_455
O3 Cu1 N1 93.95(15) . .
O1 Cu1 N1 88.50(15) . .
N3 Cu1 N1 114.66(16) . .
N4 Cu1 N1 104.71(16) 1_455 .
C1 O1 Cu1 127.1(3) . .
C14 O3 Cu1 131.1(3) . .
C2 O2 C7 116.9(4) . .
C8 N1 C9 117.5(4) . .
C8 N1 Cu1 120.8(4) . .
C9 N1 Cu1 121.4(3) . .
C21 N3 C22 115.3(4) . .
C21 N3 Cu1 123.0(3) . .
C22 N3 Cu1 121.5(3) . .
C23 N4 C24 117.5(4) . .
C23 N4 Cu1 120.6(3) . 1_655
C24 N4 Cu1 121.8(3) . 1_655
C10 N2 C11 116.8(5) . .
N1 C8 C6 125.7(5) . .
C16 C15 O4 119.8(5) . .
C16 C15 C14 121.6(5) . .
O4 C15 C14 118.4(4) . .
O1 C1 C6 125.0(5) . .
O1 C1 C2 117.7(5) . .
C6 C1 C2 117.2(5) . .
C17 C18 C19 121.2(5) . .
C10 C9 C13 117.4(5) . .
C10 C9 N1 123.8(5) . .
C13 C9 N1 118.8(5) . .
C26 C22 C23 118.1(4) . .
C26 C22 N3 121.6(5) . .
C23 C22 N3 120.3(4) . .
C15 C16 C17 120.7(5) . .
C18 C17 C16 119.2(5) . .
C11 C12 C13 118.9(5) . .
C12 C13 C9 118.8(5) . .
C3 C2 O2 124.8(5) . .
C3 C2 C1 121.7(5) . .
O2 C2 C1 113.5(5) . .
O3 C14 C19 124.0(4) . .
O3 C14 C15 119.1(5) . .
C19 C14 C15 116.9(4) . .
C25 C26 C22 118.7(5) . .
C18 C19 C14 120.3(4) . .
C18 C19 C21 116.9(4) . .
C14 C19 C21 122.8(4) . .
C1 C6 C5 119.9(5) . .
C1 C6 C8 123.3(5) . .
C5 C6 C8 116.5(5) . .
N4 C23 C22 123.6(5) . .
N3 C21 C19 127.1(5) . .
N4 C24 C25 122.7(5) . .
C4 C5 C6 120.6(5) . .
N2 C10 C9 124.4(5) . .
C24 C25 C26 119.4(5) . .
N2 C11 C12 123.6(5) . .
C2 C3 C4 119.6(5) . .
C5 C4 C3 120.9(5) . .
C15 O4 C20 114.1(4) . .

loop_
_geom_bond_atom_site_label_1
_geom_bond_atom_site_label_2
_geom_bond_distance
_geom_bond_site_symmetry_2
Cu1 O3 1.889(3) .
Cu1 O1 1.892(3) .
Cu1 N3 2.080(4) .
Cu1 N4 2.151(4) 1_455
Cu1 N1 2.162(4) .
O1 C1 1.311(6) .
O3 C14 1.310(6) .
O2 C2 1.380(7) .
O2 C7 1.429(6) .
N1 C8 1.296(7) .
N1 C9 1.409(6) .
N3 C21 1.302(6) .
N3 C22 1.436(6) .
N4 C23 1.334(6) .
N4 C24 1.350(6) .
N4 Cu1 2.151(4) 1_655
N2 C10 1.337(7) .
N2 C11 1.337(8) .
C8 C6 1.440(7) .
C15 C16 1.364(7) .
C15 O4 1.395(6) .
C15 C14 1.424(7) .
C1 C6 1.406(7) .
C1 C2 1.429(7) .
C18 C17 1.365(7) .
C18 C19 1.409(7) .
C9 C10 1.387(7) .
C9 C13 1.401(8) .
C22 C26 1.388(7) .
C22 C23 1.397(7) .
C16 C17 1.409(7) .
C12 C11 1.382(8) .
C12 C13 1.383(7) .
C2 C3 1.376(8) .
C14 C19 1.417(7) .
C26 C25 1.388(7) .
C19 C21 1.450(7) .
C6 C5 1.434(7) .
C24 C25 1.377(7) .
C5 C4 1.344(8) .
C3 C4 1.403(8) .
O4 C20 1.423(6) .
